data_7106065
loop_
_publ_author_name
'Ahmed Al-Harbi'
'Wesley Sattler'
'Aaron Sattler'
'Gerard Parkin'

_publ_section_title
;
 Synthesis and Structural Characterization of
 Tris(2-oxo-1-t-butylimidazolyl) and Tris(2-oxo-1-methylbenzimidazolyl)
 hydroborato Complexes: A New Class of Tripodal Oxygen Donor Ligand
;
_journal_name_full Chem.Commun.
_journal_page_first 3123
_journal_paper_doi 10.1039/c0cc03943h
_journal_volume 47
_journal_year 2011
_chemical_formula_sum 'C27 H22 B N6 O6 Re'
_chemical_formula_weight 723.52
_chemical_name_systematic
;
?
;
_space_group_IT_number 148
_symmetry_cell_setting rhombohedral
_symmetry_space_group_name_Hall '-R 3'
_symmetry_space_group_name_H-M 'R -3 :H'
_atom_sites_solution_hydrogens geom
_atom_sites_solution_primary direct
_atom_sites_solution_secondary difmap
_audit_creation_method SHELXL-97
_cell_angle_alpha 90.00
_cell_angle_beta 90.00
_cell_angle_gamma 120.00
_cell_formula_units_Z 6
_cell_length_a 15.5893(14)
_cell_length_b 15.5893(14)
_cell_length_c 19.0929(14)
_cell_measurement_reflns_used 9238
_cell_measurement_temperature 123(2)
_cell_measurement_theta_max 32.51
_cell_measurement_theta_min 2.61
_cell_volume 4018.4(6)
_computing_cell_refinement 'Bruker SAINT'
_computing_data_collection 'Bruker APEX2'
_computing_data_reduction 'Bruker SAINT'
_computing_molecular_graphics 'Bruker SHELXTL'
_computing_publication_material 'Bruker SHELXTL'
_computing_structure_refinement 'SHELXL-97 (Sheldrick, 2008)'
_computing_structure_solution 'SHELXS-97 (Sheldrick, 2008)'
_diffrn_ambient_temperature 123(2)
_diffrn_measured_fraction_theta_full 0.966
_diffrn_measured_fraction_theta_max 0.966
_diffrn_measurement_device_type 'Bruker APEX-II CCD'
_diffrn_measurement_method '\f and \w scans'
_diffrn_radiation_monochromator graphite
_diffrn_radiation_source 'fine-focus sealed tube'
_diffrn_radiation_type MoK\a
_diffrn_radiation_wavelength 0.71073
_diffrn_reflns_av_R_equivalents 0.0271
_diffrn_reflns_av_sigmaI/netI 0.0158
_diffrn_reflns_limit_h_max 23
_diffrn_reflns_limit_h_min -23
_diffrn_reflns_limit_k_max 22
_diffrn_reflns_limit_k_min -23
_diffrn_reflns_limit_l_max 28
_diffrn_reflns_limit_l_min -28
_diffrn_reflns_number 23365
_diffrn_reflns_theta_full 32.71
_diffrn_reflns_theta_max 32.71
_diffrn_reflns_theta_min 1.85
_exptl_absorpt_coefficient_mu 4.590
_exptl_absorpt_correction_T_max 0.5460
_exptl_absorpt_correction_T_min 0.5460
_exptl_absorpt_correction_type empirical
_exptl_absorpt_process_details SADABS
_exptl_crystal_colour COLORLESS
_exptl_crystal_density_diffrn 1.794
_exptl_crystal_density_method 'not measured'
_exptl_crystal_description BLOCK
_exptl_crystal_F_000 2124
_exptl_crystal_size_max 0.15
_exptl_crystal_size_mid 0.15
_exptl_crystal_size_min 0.15
_refine_diff_density_max 1.290
_refine_diff_density_min -0.428
_refine_diff_density_rms 0.084
_refine_ls_extinction_method none
_refine_ls_goodness_of_fit_ref 1.063
_refine_ls_hydrogen_treatment mixed
_refine_ls_matrix_type full
_refine_ls_number_parameters 127
_refine_ls_number_reflns 3200
_refine_ls_number_restraints 0
_refine_ls_restrained_S_all 1.063
_refine_ls_R_factor_all 0.0187
_refine_ls_R_factor_gt 0.0167
_refine_ls_shift/su_max 0.001
_refine_ls_shift/su_mean 0.000
_refine_ls_structure_factor_coef Fsqd
_refine_ls_weighting_details 'calc w=1/[\s^2^(Fo^2^)+(0.0234P)^2^+3.9801P] where P=(Fo^2^+2Fc^2^)/3'
_refine_ls_weighting_scheme calc
_refine_ls_wR_factor_gt 0.0410
_refine_ls_wR_factor_ref 0.0418
_reflns_number_gt 3025
_reflns_number_total 3200
_reflns_threshold_expression >2sigma(I)
_cod_data_source_file C0CC03943H.TXT
_cod_data_source_block btores10
_cod_depositor_comments
;
The following automatic conversions were performed:

'_symmetry_cell_setting' value 'Rhombohedral' changed to
'rhombohedral' according to the built-in table from CIF Core
dictionary named 'cif_core.dic' version 2.4.1 from
2010-06-29.

'_exptl_absorpt_correction_type' value 'EMPIRICAL'
changed to 'empirical' according to the built-in table from CIF Core
dictionary named 'cif_core.dic' version 2.4.1 from 2010-06-29.

Automatic conversion script
Id: cif_fix_values 1646 2011-03-28 12:23:43Z adriana 
;
_cod_original_sg_symbol_H-M R-3
_cod_database_code 7106065

loop_
_symmetry_equiv_pos_as_xyz
'x, y, z'
'-y, x-y, z'
'-x+y, -x, z'
'x+2/3, y+1/3, z+1/3'
'-y+2/3, x-y+1/3, z+1/3'
'-x+y+2/3, -x+1/3, z+1/3'
'x+1/3, y+2/3, z+2/3'
'-y+1/3, x-y+2/3, z+2/3'
'-x+y+1/3, -x+2/3, z+2/3'
'-x, -y, -z'
'y, -x+y, -z'
'x-y, x, -z'
'-x+2/3, -y+1/3, -z+1/3'
'y+2/3, -x+y+1/3, -z+1/3'
'x-y+2/3, x+1/3, -z+1/3'
'-x+1/3, -y+2/3, -z+2/3'
'y+1/3, -x+y+2/3, -z+2/3'
'x-y+1/3, x+2/3, -z+2/3'

loop_
_atom_site_label
_atom_site_type_symbol
_atom_site_fract_x
_atom_site_fract_y
_atom_site_fract_z
_atom_site_U_iso_or_equiv
_atom_site_adp_type
_atom_site_occupancy
_atom_site_symmetry_multiplicity
_atom_site_calc_flag
_atom_site_refinement_flags
_atom_site_disorder_assembly
_atom_site_disorder_group
Re Re 0.0000 0.0000 0.347969(5) 0.01942(3) Uani 1 3 d S . .
B B 0.0000 0.0000 0.14054(14) 0.0185(4) Uani 1 3 d S . .
C11 C 0.11320(12) 0.05717(12) 0.40683(8) 0.0258(3) Uani 1 1 d . . .
O11 O 0.18295(10) 0.09211(11) 0.44205(7) 0.0364(3) Uani 1 1 d . . .
O1 O 0.06203(8) -0.06253(8) 0.27592(5) 0.02156(19) Uani 1 1 d . . .
N1 N 0.09983(9) 0.01211(9) 0.16473(6) 0.0179(2) Uani 1 1 d . . .
N2 N 0.20860(9) -0.01826(9) 0.21783(6) 0.0210(2) Uani 1 1 d . . .
C1 C 0.11829(10) -0.02487(10) 0.22357(7) 0.0186(2) Uani 1 1 d . . .
C2 C 0.18398(10) 0.04855(10) 0.12196(7) 0.0183(2) Uani 1 1 d . . .
C3 C 0.20618(11) 0.09928(11) 0.05879(8) 0.0230(3) Uani 1 1 d . . .
H3A H 0.1603 0.1134 0.0363 0.028 Uiso 1 1 calc R . .
C4 C 0.29901(12) 0.12858(12) 0.02982(8) 0.0274(3) Uani 1 1 d . . .
H4A H 0.3164 0.1628 -0.0137 0.033 Uiso 1 1 calc R . .
C5 C 0.36676(12) 0.10893(13) 0.06299(9) 0.0292(3) Uani 1 1 d . . .
H5A H 0.4295 0.1306 0.0419 0.035 Uiso 1 1 calc R . .
C6 C 0.34464(11) 0.05813(13) 0.12651(9) 0.0267(3) Uani 1 1 d . . .
H6A H 0.3907 0.0443 0.1491 0.032 Uiso 1 1 calc R . .
C7 C 0.25207(10) 0.02866(11) 0.15532(7) 0.0206(2) Uani 1 1 d . . .
C8 C 0.25251(13) -0.05140(14) 0.27058(9) 0.0298(3) Uani 1 1 d . . .
H8A H 0.2153 -0.0646 0.3144 0.045 Uiso 1 1 calc R . .
H8B H 0.3215 0.0002 0.2784 0.045 Uiso 1 1 calc R . .
H8C H 0.2504 -0.1121 0.2545 0.045 Uiso 1 1 calc R . .
H1 H 0.0000 0.0000 0.0832(16) 0.011(7) Uiso 1 3 d S . .

loop_
_atom_site_aniso_label
_atom_site_aniso_U_11
_atom_site_aniso_U_22
_atom_site_aniso_U_33
_atom_site_aniso_U_23
_atom_site_aniso_U_13
_atom_site_aniso_U_12
Re 0.02166(4) 0.02166(4) 0.01496(5) 0.000 0.000 0.01083(2)
B 0.0187(7) 0.0187(7) 0.0180(11) 0.000 0.000 0.0093(3)
C11 0.0286(7) 0.0291(7) 0.0192(6) 0.0028(5) 0.0022(5) 0.0142(6)
O11 0.0312(6) 0.0451(7) 0.0272(6) -0.0012(5) -0.0073(5) 0.0147(6)
O1 0.0249(5) 0.0221(5) 0.0190(5) 0.0034(4) 0.0038(4) 0.0127(4)
N1 0.0178(5) 0.0191(5) 0.0168(5) 0.0014(4) 0.0010(4) 0.0092(4)
N2 0.0206(5) 0.0243(6) 0.0207(5) -0.0002(4) -0.0015(4) 0.0133(5)
C1 0.0200(6) 0.0177(6) 0.0187(6) -0.0005(4) -0.0004(5) 0.0099(5)
C2 0.0174(5) 0.0175(5) 0.0180(6) -0.0024(4) 0.0009(4) 0.0071(5)
C3 0.0234(6) 0.0218(6) 0.0188(6) -0.0011(5) 0.0007(5) 0.0076(5)
C4 0.0254(7) 0.0257(7) 0.0213(6) -0.0033(5) 0.0048(5) 0.0055(6)
C5 0.0202(6) 0.0316(8) 0.0274(7) -0.0093(6) 0.0040(5) 0.0066(6)
C6 0.0196(6) 0.0313(7) 0.0285(7) -0.0086(6) -0.0007(5) 0.0121(6)
C7 0.0200(6) 0.0214(6) 0.0202(6) -0.0041(5) -0.0008(5) 0.0102(5)
C8 0.0306(8) 0.0358(8) 0.0299(8) 0.0040(6) -0.0040(6) 0.0217(7)

loop_
_atom_type_symbol
_atom_type_description
_atom_type_scat_dispersion_real
_atom_type_scat_dispersion_imag
_atom_type_scat_source
C C 0.0033 0.0016 'International Tables Vol C Tables 4.2.6.8 and 6.1.1.4'
H H 0.0000 0.0000 'International Tables Vol C Tables 4.2.6.8 and 6.1.1.4'
B B 0.0013 0.0007 'International Tables Vol C Tables 4.2.6.8 and 6.1.1.4'
N N 0.0061 0.0033 'International Tables Vol C Tables 4.2.6.8 and 6.1.1.4'
O O 0.0106 0.0060 'International Tables Vol C Tables 4.2.6.8 and 6.1.1.4'
Re Re -1.0185 7.2310 'International Tables Vol C Tables 4.2.6.8 and 6.1.1.4'

loop_
_geom_angle_atom_site_label_1
_geom_angle_atom_site_label_2
_geom_angle_atom_site_label_3
_geom_angle
_geom_angle_site_symmetry_1
_geom_angle_site_symmetry_3
_geom_angle_publ_flag
C11 Re C11 88.49(7) 2 3 ?
C11 Re C11 88.49(7) 2 . ?
C11 Re C11 88.49(7) 3 . ?
C11 Re O1 93.38(6) 2 3 ?
C11 Re O1 93.88(6) 3 3 ?
C11 Re O1 177.02(5) . 3 ?
C11 Re O1 93.88(6) 2 2 ?
C11 Re O1 177.02(5) 3 2 ?
C11 Re O1 93.38(6) . 2 ?
O1 Re O1 84.19(4) 3 2 ?
C11 Re O1 177.02(5) 2 . ?
C11 Re O1 93.38(6) 3 . ?
C11 Re O1 93.88(6) . . ?
O1 Re O1 84.18(4) 3 . ?
O1 Re O1 84.18(4) 2 . ?
H1 B N1 107.43(11) . . ?
H1 B N1 107.43(11) . 3 ?
N1 B N1 111.43(10) . 3 ?
H1 B N1 107.43(11) . 2 ?
N1 B N1 111.43(10) . 2 ?
N1 B N1 111.43(10) 3 2 ?
O11 C11 Re 179.18(15) . . ?
C1 O1 Re 130.80(9) . . ?
C1 N1 C2 107.45(11) . . ?
C1 N1 B 127.67(13) . . ?
C2 N1 B 123.92(13) . . ?
C1 N2 C7 108.83(12) . . ?
C1 N2 C8 124.80(13) . . ?
C7 N2 C8 126.32(13) . . ?
O1 C1 N1 127.32(13) . . ?
O1 C1 N2 123.30(13) . . ?
N1 C1 N2 109.36(12) . . ?
C3 C2 C7 121.41(13) . . ?
C3 C2 N1 130.78(13) . . ?
C7 C2 N1 107.76(12) . . ?
C2 C3 C4 116.95(15) . . ?
C5 C4 C3 121.65(15) . . ?
C4 C5 C6 121.46(14) . . ?
C7 C6 C5 116.93(15) . . ?
N2 C7 C6 131.87(14) . . ?
N2 C7 C2 106.49(12) . . ?
C6 C7 C2 121.59(14) . . ?

loop_
_geom_bond_atom_site_label_1
_geom_bond_atom_site_label_2
_geom_bond_distance
_geom_bond_site_symmetry_2
_geom_bond_publ_flag
Re C11 1.8970(16) 2 ?
Re C11 1.8970(17) 3 ?
Re C11 1.8970(17) . ?
Re O1 2.1727(11) 3 ?
Re O1 2.1727(11) 2 ?
Re O1 2.1727(11) . ?
B H1 1.10(3) . ?
B N1 1.5417(14) . ?
B N1 1.5418(14) 3 ?
B N1 1.5418(14) 2 ?
C11 O11 1.157(2) . ?
O1 C1 1.2641(17) . ?
N1 C1 1.3577(17) . ?
N1 C2 1.4019(17) . ?
N2 C1 1.3637(18) . ?
N2 C7 1.3869(19) . ?
N2 C8 1.4503(19) . ?
C2 C3 1.388(2) . ?
C2 C7 1.399(2) . ?
C3 C4 1.396(2) . ?
C4 C5 1.391(3) . ?
C5 C6 1.394(2) . ?
C6 C7 1.390(2) . ?
